data_4509644
loop_
_publ_author_name
'Soegiarto, Airon C.'
'Ward, Michael D.'

_publ_section_title
;
 Directed Organization of Dye Aggregates in Hydrogen-Bonded Host
 Frameworks
;
_journal_issue 8
_journal_name_full 'Crystal Growth &amp; Design'
_journal_page_first 3803
_journal_paper_doi 10.1021/cg900578u
_journal_volume 9
_journal_year 2009
_chemical_formula_sum 'C46 H61 N11 O13 S3'
_chemical_formula_weight 1072.24
_chemical_name_systematic
;

 ?

;
_space_group_IT_number 14
_symmetry_cell_setting monoclinic
_symmetry_space_group_name_Hall '-P 2ybc'
_symmetry_space_group_name_H-M 'P 1 21/c 1'
_atom_sites_solution_hydrogens geom
_atom_sites_solution_primary direct
_atom_sites_solution_secondary difmap
_audit_creation_method SHELXL-97
_cell_angle_alpha 90.00
_cell_angle_beta 93.2330(10)
_cell_angle_gamma 90.00
_cell_formula_units_Z 4
_cell_length_a 21.2661(5)
_cell_length_b 12.6664(3)
_cell_length_c 19.8581(5)
_cell_measurement_reflns_used 9883
_cell_measurement_temperature 100(2)
_cell_measurement_theta_max 26.27
_cell_measurement_theta_min 2.50
_cell_volume 5340.6(2)
_computing_cell_refinement 'Bruker SMART'
_computing_data_collection 'Bruker SMART'
_computing_data_reduction 'Bruker SAINT'
_computing_molecular_graphics 'Bruker SHELXTL'
_computing_publication_material 'Bruker SHELXTL'
_computing_structure_refinement 'SHELXL-97 (Sheldrick, 1997)'
_computing_structure_solution 'SHELXS-97 (Sheldrick, 1990)'
_diffrn_ambient_temperature 100(2)
_diffrn_measured_fraction_theta_full 0.995
_diffrn_measured_fraction_theta_max 0.995
_diffrn_measurement_device_type 'CCD area detector'
_diffrn_measurement_method 'phi and omega scans'
_diffrn_radiation_monochromator graphite
_diffrn_radiation_source 'fine-focus sealed tube'
_diffrn_radiation_type MoK\a
_diffrn_radiation_wavelength 0.71073
_diffrn_reflns_av_R_equivalents 0.0487
_diffrn_reflns_av_sigmaI/netI 0.0347
_diffrn_reflns_limit_h_max 26
_diffrn_reflns_limit_h_min -26
_diffrn_reflns_limit_k_max 15
_diffrn_reflns_limit_k_min -15
_diffrn_reflns_limit_l_max 24
_diffrn_reflns_limit_l_min -20
_diffrn_reflns_number 67973
_diffrn_reflns_theta_full 26.48
_diffrn_reflns_theta_max 26.48
_diffrn_reflns_theta_min 1.87
_exptl_absorpt_coefficient_mu 0.210
_exptl_absorpt_correction_T_max 0.9514
_exptl_absorpt_correction_T_min 0.9446
_exptl_absorpt_correction_type multi-scan
_exptl_absorpt_process_details sadabs
_exptl_crystal_colour green
_exptl_crystal_density_diffrn 1.334
_exptl_crystal_density_method 'not measured'
_exptl_crystal_description block
_exptl_crystal_F_000 2264
_exptl_crystal_size_max 0.28
_exptl_crystal_size_mid 0.25
_exptl_crystal_size_min 0.24
_refine_diff_density_max 0.424
_refine_diff_density_min -0.385
_refine_diff_density_rms 0.048
_refine_ls_extinction_method none
_refine_ls_goodness_of_fit_ref 1.016
_refine_ls_hydrogen_treatment constr
_refine_ls_matrix_type full
_refine_ls_number_parameters 664
_refine_ls_number_reflns 11000
_refine_ls_number_restraints 0
_refine_ls_restrained_S_all 1.016
_refine_ls_R_factor_all 0.0566
_refine_ls_R_factor_gt 0.0372
_refine_ls_shift/su_max 0.001
_refine_ls_shift/su_mean 0.000
_refine_ls_structure_factor_coef Fsqd
_refine_ls_weighting_details 'calc w=1/[\s^2^(Fo^2^)+(0.0393P)^2^+2.8736P] where P=(Fo^2^+2Fc^2^)/3'
_refine_ls_weighting_scheme calc
_refine_ls_wR_factor_gt 0.0856
_refine_ls_wR_factor_ref 0.0946
_reflns_number_gt 8438
_reflns_number_total 11000
_reflns_threshold_expression >2sigma(I)
_cod_data_source_file cg900578usup17.cif
_cod_data_source_block Ward_Soegiarto_compound_16
_cod_depositor_comments
;
The following automatic conversions were performed:

'_symmetry_cell_setting' value 'Monoclinic' changed to 'monoclinic'
according to /home/saulius/struct/CIF-dictionaries/cif_core.dic
dictionary named 'cif_core.dic' version 2.4.2 from 2011-04-26.

Automatic conversion script
Id: cif_fix_values 1891 2012-01-12 08:04:46Z andrius 
;
_cod_original_sg_symbol_H-M P2(1)/c
_cod_database_code 4509644

loop_
_symmetry_equiv_pos_as_xyz
'x, y, z'
'-x, y+1/2, -z+1/2'
'-x, -y, -z'
'x, -y-1/2, z-1/2'

loop_
_atom_site_label
_atom_site_type_symbol
_atom_site_fract_x
_atom_site_fract_y
_atom_site_fract_z
_atom_site_U_iso_or_equiv
_atom_site_adp_type
_atom_site_occupancy
_atom_site_symmetry_multiplicity
_atom_site_calc_flag
_atom_site_refinement_flags
S1 S 0.403045(19) 0.01640(3) 0.25151(2) 0.01950(10) Uani 1 1 d .
S2 S 0.25426(2) 0.00912(3) -0.15532(2) 0.02033(10) Uani 1 1 d .
O1 O 0.35526(6) 0.06641(9) 0.29074(6) 0.0232(3) Uani 1 1 d .
O2 O 0.46325(6) 0.07058(9) 0.25793(7) 0.0243(3) Uani 1 1 d .
O3 O 0.40828(6) -0.09629(9) 0.26455(6) 0.0237(3) Uani 1 1 d .
O4 O 0.19234(6) -0.04067(9) -0.16169(7) 0.0240(3) Uani 1 1 d .
O5 O 0.25245(6) 0.12173(9) -0.16888(6) 0.0224(3) Uani 1 1 d .
O6 O 0.29989(6) -0.04584(9) -0.19448(7) 0.0255(3) Uani 1 1 d .
C1 C 0.37593(8) 0.03082(13) 0.16606(9) 0.0199(4) Uani 1 1 d .
C2 C 0.34565(8) -0.05003(13) 0.13226(10) 0.0223(4) Uani 1 1 d .
H2 H 0.3398 -0.1155 0.1543 0.027 Uiso 1 1 calc R
C3 C 0.32294(8) -0.03642(13) 0.06417(9) 0.0217(4) Uani 1 1 d .
C4 C 0.33283(8) 0.06180(13) 0.03216(9) 0.0205(4) Uani 1 1 d .
C5 C 0.36386(8) 0.14401(13) 0.06882(10) 0.0234(4) Uani 1 1 d .
H5 H 0.3702 0.2101 0.0476 0.028 Uiso 1 1 calc R
C6 C 0.38471(8) 0.12949(13) 0.13423(10) 0.0231(4) Uani 1 1 d .
H6 H 0.4052 0.1855 0.1586 0.028 Uiso 1 1 calc R
C7 C 0.29120(9) -0.11798(13) 0.02737(10) 0.0272(4) Uani 1 1 d .
H7 H 0.2842 -0.1837 0.0487 0.033 Uiso 1 1 calc R
C8 C 0.27054(9) -0.10383(14) -0.03808(10) 0.0270(4) Uani 1 1 d .
H8 H 0.2494 -0.1594 -0.0622 0.032 Uiso 1 1 calc R
C9 C 0.28068(8) -0.00619(13) -0.06993(9) 0.0207(4) Uani 1 1 d .
C10 C 0.31072(8) 0.07452(13) -0.03608(9) 0.0213(4) Uani 1 1 d .
H10 H 0.3169 0.1398 -0.0584 0.026 Uiso 1 1 calc R
S3 S 0.06543(2) 0.53112(3) 0.80318(2) 0.02196(11) Uani 1 1 d .
O7 O 0.07293(6) 0.64143(9) 0.78427(7) 0.0268(3) Uani 1 1 d .
O8 O 0.02055(6) 0.47599(9) 0.75752(7) 0.0259(3) Uani 1 1 d .
O9 O 0.12516(5) 0.47596(9) 0.81271(7) 0.0250(3) Uani 1 1 d .
C11 C 0.03126(8) 0.53148(13) 0.88202(10) 0.0241(4) Uani 1 1 d .
C12 C -0.02571(9) 0.58781(15) 0.88805(10) 0.0292(4) Uani 1 1 d .
H12 H -0.0436 0.6267 0.8508 0.035 Uiso 1 1 calc R
C13 C 0.05809(8) 0.47564(14) 0.93473(10) 0.0263(4) Uani 1 1 d .
H13 H 0.0965 0.4391 0.9298 0.032 Uiso 1 1 calc R
C14 C 0.02865(8) 0.47202(14) 0.99709(10) 0.0263(4) Uani 1 1 d .
C15 C 0.05457(9) 0.41409(15) 1.05267(11) 0.0314(5) Uani 1 1 d .
H15 H 0.0926 0.3760 1.0486 0.038 Uiso 1 1 calc R
C16 C 0.42469(8) 0.34778(13) 0.28120(9) 0.0200(4) Uani 1 1 d .
N1 N 0.37432(7) 0.29373(11) 0.29863(8) 0.0245(3) Uani 1 1 d .
H1A H 0.3757 0.2244 0.3008 0.029 Uiso 1 1 calc R
H1B H 0.3397 0.3274 0.3080 0.029 Uiso 1 1 calc R
N2 N 0.42268(7) 0.45211(11) 0.27920(8) 0.0236(3) Uani 1 1 d .
H2A H 0.4561 0.4881 0.2685 0.028 Uiso 1 1 calc R
H2B H 0.3880 0.4855 0.2886 0.028 Uiso 1 1 calc R
N3 N 0.47650(7) 0.29654(11) 0.26721(8) 0.0239(3) Uani 1 1 d .
H3A H 0.5101 0.3319 0.2564 0.029 Uiso 1 1 calc R
H3B H 0.4774 0.2271 0.2687 0.029 Uiso 1 1 calc R
C17 C 0.08649(8) 0.19654(13) 0.79888(9) 0.0223(4) Uani 1 1 d .
N4 N 0.03535(7) 0.24792(11) 0.77560(8) 0.0274(4) Uani 1 1 d .
H4A H 0.0356 0.3173 0.7733 0.033 Uiso 1 1 calc R
H4B H 0.0012 0.2126 0.7624 0.033 Uiso 1 1 calc R
N5 N 0.13772(7) 0.24888(11) 0.81865(8) 0.0244(3) Uani 1 1 d .
H5A H 0.1715 0.2145 0.8340 0.029 Uiso 1 1 calc R
H5B H 0.1382 0.3183 0.8165 0.029 Uiso 1 1 calc R
N6 N 0.08572(7) 0.09201(11) 0.80206(9) 0.0294(4) Uani 1 1 d .
H6A H 0.1195 0.0575 0.8174 0.035 Uiso 1 1 calc R
H6B H 0.0514 0.0571 0.7888 0.035 Uiso 1 1 calc R
C18 C 0.24861(8) 0.82242(14) 0.29967(10) 0.0243(4) Uani 1 1 d .
N7 N 0.19668(7) 0.76617(12) 0.30615(9) 0.0321(4) Uani 1 1 d .
H7A H 0.1987 0.6968 0.3079 0.039 Uiso 1 1 calc R
H7B H 0.1602 0.7982 0.3087 0.039 Uiso 1 1 calc R
N8 N 0.24539(7) 0.92692(11) 0.29803(9) 0.0296(4) Uani 1 1 d .
H8A H 0.2798 0.9645 0.2944 0.036 Uiso 1 1 calc R
H8B H 0.2088 0.9587 0.3006 0.036 Uiso 1 1 calc R
N9 N 0.30320(7) 0.77444(12) 0.29584(9) 0.0305(4) Uani 1 1 d .
H9A H 0.3378 0.8117 0.2922 0.037 Uiso 1 1 calc R
H9B H 0.3052 0.7051 0.2969 0.037 Uiso 1 1 calc R
O10 O 0.17462(6) 0.31083(10) 0.47088(6) 0.0263(3) Uani 1 1 d .
O11 O 0.21527(7) 0.16152(10) 0.43673(7) 0.0355(3) Uani 1 1 d .
N10 N 0.08664(10) 0.64052(15) 0.52760(10) 0.0467(5) Uani 1 1 d .
C19 C 0.11597(10) 0.54857(16) 0.54747(12) 0.0375(5) Uani 1 1 d .
C20 C 0.13142(11) 0.52654(18) 0.61605(12) 0.0420(5) Uani 1 1 d .
H20 H 0.1201 0.5756 0.6495 0.050 Uiso 1 1 calc R
C21 C 0.16232(10) 0.43615(17) 0.63525(11) 0.0376(5) Uani 1 1 d .
H21 H 0.1726 0.4245 0.6818 0.045 Uiso 1 1 calc R
C22 C 0.17954(9) 0.35968(15) 0.58856(10) 0.0284(4) Uani 1 1 d .
C23 C 0.16210(9) 0.38149(14) 0.52138(10) 0.0262(4) Uani 1 1 d .
C24 C 0.13183(9) 0.47235(15) 0.49996(11) 0.0319(5) Uani 1 1 d .
H24 H 0.1217 0.4835 0.4533 0.038 Uiso 1 1 calc R
C25 C 0.21394(9) 0.26480(16) 0.60440(10) 0.0302(4) Uani 1 1 d .
C26 C 0.23582(11) 0.2407(2) 0.67590(11) 0.0453(6) Uani 1 1 d .
H26A H 0.2593 0.1741 0.6773 0.068 Uiso 1 1 calc R
H26B H 0.1993 0.2344 0.7036 0.068 Uiso 1 1 calc R
H26C H 0.2631 0.2978 0.6935 0.068 Uiso 1 1 calc R
C27 C 0.22668(9) 0.19832(15) 0.55383(10) 0.0286(4) Uani 1 1 d .
H27 H 0.2497 0.1356 0.5645 0.034 Uiso 1 1 calc R
C28 C 0.20699(8) 0.21825(14) 0.48462(10) 0.0269(4) Uani 1 1 d .
C29 C 0.05863(13) 0.7117(2) 0.57569(14) 0.0582(7) Uani 1 1 d .
H29A H 0.0443 0.6697 0.6140 0.070 Uiso 1 1 calc R
H29B H 0.0212 0.7461 0.5534 0.070 Uiso 1 1 calc R
C30 C 0.10372(16) 0.7957(2) 0.60241(17) 0.0757(9) Uani 1 1 d .
H30A H 0.1399 0.7623 0.6266 0.114 Uiso 1 1 calc R
H30B H 0.0822 0.8421 0.6333 0.114 Uiso 1 1 calc R
H30C H 0.1183 0.8374 0.5647 0.114 Uiso 1 1 calc R
C31 C 0.07806(11) 0.67013(17) 0.45647(13) 0.0463(6) Uani 1 1 d .
H31A H 0.1147 0.6449 0.4324 0.056 Uiso 1 1 calc R
H31B H 0.0769 0.7481 0.4530 0.056 Uiso 1 1 calc R
C32 C 0.01866(12) 0.6256(2) 0.42245(15) 0.0552(7) Uani 1 1 d .
H32A H 0.0199 0.5483 0.4247 0.083 Uiso 1 1 calc R
H32B H 0.0154 0.6480 0.3751 0.083 Uiso 1 1 calc R
H32C H -0.0179 0.6516 0.4454 0.083 Uiso 1 1 calc R
O12 O 0.42222(6) 0.53757(10) 0.13531(7) 0.0281(3) Uani 1 1 d .
O13 O 0.38169(7) 0.65705(10) 0.20089(7) 0.0360(3) Uani 1 1 d .
N11 N 0.52800(7) 0.29060(12) 0.00309(8) 0.0255(3) Uani 1 1 d .
C33 C 0.42751(9) 0.36393(14) -0.03958(10) 0.0263(4) Uani 1 1 d .
H33 H 0.4291 0.3237 -0.0798 0.032 Uiso 1 1 calc R
C34 C 0.47698(8) 0.35386(13) 0.01157(10) 0.0232(4) Uani 1 1 d .
C35 C 0.47126(8) 0.41306(13) 0.07077(9) 0.0226(4) Uani 1 1 d .
H35 H 0.5022 0.4068 0.1070 0.027 Uiso 1 1 calc R
C36 C 0.42114(9) 0.47974(13) 0.07625(9) 0.0239(4) Uani 1 1 d .
C37 C 0.37239(8) 0.49163(13) 0.02689(10) 0.0247(4) Uani 1 1 d .
C38 C 0.37780(9) 0.43045(14) -0.03173(10) 0.0278(4) Uani 1 1 d .
H38 H 0.3459 0.4356 -0.0670 0.033 Uiso 1 1 calc R
C39 C 0.32113(9) 0.56206(14) 0.03990(11) 0.0287(4) Uani 1 1 d .
C40 C 0.26895(9) 0.57973(15) -0.01316(12) 0.0365(5) Uani 1 1 d .
H40A H 0.2365 0.6247 0.0052 0.055 Uiso 1 1 calc R
H40B H 0.2504 0.5117 -0.0268 0.055 Uiso 1 1 calc R
H40C H 0.2859 0.6143 -0.0524 0.055 Uiso 1 1 calc R
C41 C 0.32238(9) 0.61292(14) 0.09999(11) 0.0300(4) Uani 1 1 d .
H41 H 0.2871 0.6549 0.1101 0.036 Uiso 1 1 calc R
C42 C 0.37406(9) 0.60652(14) 0.14885(10) 0.0282(4) Uani 1 1 d .
C43 C 0.57481(8) 0.27162(14) 0.05865(10) 0.0266(4) Uani 1 1 d .
H43A H 0.5854 0.3398 0.0809 0.032 Uiso 1 1 calc R
H43B H 0.6137 0.2440 0.0399 0.032 Uiso 1 1 calc R
C44 C 0.55343(10) 0.19436(15) 0.11154(10) 0.0317(5) Uani 1 1 d .
H44A H 0.5150 0.2209 0.1306 0.048 Uiso 1 1 calc R
H44B H 0.5866 0.1870 0.1476 0.048 Uiso 1 1 calc R
H44C H 0.5450 0.1254 0.0905 0.048 Uiso 1 1 calc R
C45 C 0.53459(9) 0.23008(14) -0.05851(10) 0.0282(4) Uani 1 1 d .
H45A H 0.5800 0.2207 -0.0654 0.034 Uiso 1 1 calc R
H45B H 0.5162 0.2714 -0.0971 0.034 Uiso 1 1 calc R
C46 C 0.50343(10) 0.12198(15) -0.05886(11) 0.0332(5) Uani 1 1 d .
H46A H 0.5225 0.0791 -0.0220 0.050 Uiso 1 1 calc R
H46B H 0.5094 0.0870 -0.1020 0.050 Uiso 1 1 calc R
H46C H 0.4583 0.1302 -0.0527 0.050 Uiso 1 1 calc R

loop_
_atom_site_aniso_label
_atom_site_aniso_U_11
_atom_site_aniso_U_22
_atom_site_aniso_U_33
_atom_site_aniso_U_23
_atom_site_aniso_U_13
_atom_site_aniso_U_12
S1 0.0194(2) 0.01641(19) 0.0226(2) 0.00010(17) 0.00018(17) 0.00033(15)
S2 0.0203(2) 0.0183(2) 0.0224(2) 0.00064(17) 0.00083(18) 0.00166(16)
O1 0.0255(7) 0.0205(6) 0.0239(7) -0.0022(5) 0.0045(5) 0.0009(5)
O2 0.0213(6) 0.0199(6) 0.0313(8) 0.0004(5) -0.0017(5) -0.0009(5)
O3 0.0237(6) 0.0176(6) 0.0296(8) 0.0022(5) 0.0006(5) 0.0006(5)
O4 0.0216(6) 0.0222(6) 0.0280(7) 0.0015(5) -0.0013(5) 0.0000(5)
O5 0.0237(6) 0.0200(6) 0.0235(7) 0.0031(5) 0.0007(5) 0.0020(5)
O6 0.0267(7) 0.0222(6) 0.0280(8) -0.0018(5) 0.0062(6) 0.0024(5)
C1 0.0172(8) 0.0206(8) 0.0222(10) -0.0020(7) 0.0038(7) 0.0028(6)
C2 0.0228(9) 0.0167(8) 0.0274(11) 0.0028(7) 0.0018(8) 0.0008(7)
C3 0.0205(9) 0.0172(8) 0.0276(11) 0.0011(7) 0.0033(8) 0.0006(6)
C4 0.0165(8) 0.0186(8) 0.0269(11) 0.0008(7) 0.0054(7) 0.0010(6)
C5 0.0253(9) 0.0173(8) 0.0278(11) 0.0029(7) 0.0047(8) -0.0036(7)
C6 0.0236(9) 0.0193(8) 0.0263(11) -0.0024(7) 0.0018(8) -0.0036(7)
C7 0.0335(10) 0.0168(8) 0.0309(12) 0.0048(8) -0.0028(9) -0.0029(7)
C8 0.0300(10) 0.0186(8) 0.0319(12) 0.0002(8) -0.0037(8) -0.0025(7)
C9 0.0181(8) 0.0211(8) 0.0229(10) 0.0006(7) 0.0008(7) 0.0031(7)
C10 0.0190(9) 0.0186(8) 0.0267(11) 0.0033(7) 0.0047(7) 0.0019(6)
S3 0.0175(2) 0.0192(2) 0.0291(3) 0.00229(18) 0.00050(18) 0.00048(16)
O7 0.0202(6) 0.0211(6) 0.0387(8) 0.0059(6) -0.0006(6) -0.0006(5)
O8 0.0230(6) 0.0231(6) 0.0311(8) -0.0018(5) -0.0021(6) 0.0007(5)
O9 0.0192(6) 0.0215(6) 0.0344(8) 0.0037(5) 0.0028(5) 0.0019(5)
C11 0.0223(9) 0.0205(8) 0.0295(11) -0.0004(8) 0.0021(8) -0.0016(7)
C12 0.0252(10) 0.0311(10) 0.0311(12) 0.0050(8) -0.0004(8) 0.0079(8)
C13 0.0199(9) 0.0251(9) 0.0336(12) -0.0008(8) 0.0004(8) 0.0042(7)
C14 0.0223(9) 0.0248(9) 0.0319(11) 0.0018(8) 0.0008(8) 0.0044(7)
C15 0.0226(10) 0.0340(10) 0.0374(13) 0.0025(9) 0.0008(9) 0.0108(8)
C16 0.0253(9) 0.0207(8) 0.0137(9) 0.0001(7) -0.0009(7) -0.0009(7)
N1 0.0256(8) 0.0166(7) 0.0319(10) -0.0014(6) 0.0065(7) 0.0003(6)
N2 0.0250(8) 0.0190(7) 0.0272(9) 0.0016(6) 0.0048(7) -0.0012(6)
N3 0.0244(8) 0.0175(7) 0.0304(9) -0.0021(6) 0.0053(7) -0.0029(6)
C17 0.0232(9) 0.0227(9) 0.0209(10) -0.0007(7) 0.0002(7) 0.0008(7)
N4 0.0221(8) 0.0186(7) 0.0403(10) -0.0002(7) -0.0086(7) -0.0006(6)
N5 0.0219(8) 0.0202(7) 0.0304(9) 0.0004(6) -0.0055(7) 0.0000(6)
N6 0.0222(8) 0.0215(8) 0.0431(11) 0.0011(7) -0.0100(7) 0.0003(6)
C18 0.0231(9) 0.0236(9) 0.0264(11) 0.0039(8) 0.0018(8) 0.0020(7)
N7 0.0210(8) 0.0208(8) 0.0546(12) 0.0057(7) 0.0025(8) 0.0032(6)
N8 0.0197(8) 0.0217(8) 0.0481(11) 0.0060(7) 0.0068(7) 0.0020(6)
N9 0.0205(8) 0.0199(7) 0.0513(12) 0.0028(7) 0.0043(7) 0.0016(6)
O10 0.0305(7) 0.0264(6) 0.0220(7) 0.0015(5) 0.0017(6) 0.0029(5)
O11 0.0443(9) 0.0301(7) 0.0310(8) -0.0033(6) -0.0074(7) 0.0092(6)
N10 0.0593(13) 0.0408(10) 0.0417(12) -0.0013(9) 0.0173(10) 0.0143(9)
C19 0.0418(12) 0.0356(11) 0.0364(13) 0.0005(9) 0.0136(10) 0.0026(9)
C20 0.0502(13) 0.0433(12) 0.0341(14) -0.0078(10) 0.0168(11) 0.0010(10)
C21 0.0417(12) 0.0476(12) 0.0242(12) -0.0012(9) 0.0092(9) -0.0053(10)
C22 0.0254(10) 0.0366(10) 0.0238(11) 0.0021(8) 0.0061(8) -0.0053(8)
C23 0.0245(9) 0.0290(9) 0.0256(11) 0.0004(8) 0.0077(8) -0.0027(7)
C24 0.0348(11) 0.0349(10) 0.0269(11) 0.0036(9) 0.0089(9) 0.0029(8)
C25 0.0215(9) 0.0429(11) 0.0261(11) 0.0072(9) -0.0007(8) -0.0064(8)
C26 0.0434(13) 0.0663(16) 0.0258(13) 0.0092(11) -0.0011(10) 0.0051(11)
C27 0.0254(10) 0.0324(10) 0.0277(11) 0.0068(8) -0.0031(8) -0.0011(8)
C28 0.0232(9) 0.0259(9) 0.0312(12) 0.0039(8) -0.0023(8) -0.0007(7)
C29 0.0711(18) 0.0500(15) 0.0559(18) -0.0094(13) 0.0240(14) 0.0181(13)
C30 0.099(2) 0.0486(16) 0.081(2) -0.0145(15) 0.0227(19) 0.0065(16)
C31 0.0496(14) 0.0334(11) 0.0575(17) 0.0051(11) 0.0167(12) 0.0101(10)
C32 0.0468(14) 0.0477(14) 0.0711(19) -0.0021(13) 0.0033(13) 0.0118(11)
O12 0.0350(7) 0.0257(6) 0.0237(7) -0.0005(5) 0.0017(6) 0.0047(5)
O13 0.0512(9) 0.0285(7) 0.0291(8) -0.0011(6) 0.0095(7) 0.0048(6)
N11 0.0287(8) 0.0254(8) 0.0224(9) -0.0002(6) 0.0015(7) -0.0020(6)
C33 0.0334(10) 0.0265(9) 0.0187(10) 0.0018(8) -0.0014(8) -0.0072(8)
C34 0.0251(9) 0.0194(8) 0.0252(11) 0.0039(7) 0.0031(8) -0.0047(7)
C35 0.0270(9) 0.0219(8) 0.0183(10) 0.0031(7) -0.0024(8) -0.0033(7)
C36 0.0319(10) 0.0194(8) 0.0206(10) 0.0017(7) 0.0037(8) -0.0050(7)
C37 0.0273(9) 0.0202(8) 0.0264(11) 0.0065(7) -0.0007(8) -0.0039(7)
C38 0.0322(10) 0.0239(9) 0.0265(11) 0.0061(8) -0.0061(8) -0.0061(8)
C39 0.0292(10) 0.0194(8) 0.0373(13) 0.0098(8) 0.0001(9) -0.0043(7)
C40 0.0308(11) 0.0260(10) 0.0516(15) 0.0043(9) -0.0080(10) 0.0017(8)
C41 0.0323(10) 0.0193(9) 0.0390(13) 0.0052(8) 0.0077(9) 0.0022(7)
C42 0.0390(11) 0.0194(9) 0.0272(12) 0.0050(8) 0.0095(9) 0.0019(8)
C43 0.0224(9) 0.0271(9) 0.0302(11) -0.0013(8) 0.0011(8) -0.0003(7)
C44 0.0339(11) 0.0289(10) 0.0312(12) 0.0046(8) -0.0071(9) -0.0053(8)
C45 0.0325(10) 0.0282(9) 0.0244(11) -0.0012(8) 0.0070(8) -0.0010(8)
C46 0.0452(12) 0.0281(10) 0.0266(12) -0.0028(8) 0.0028(9) -0.0064(9)

loop_
_atom_type_symbol
_atom_type_description
_atom_type_scat_dispersion_real
_atom_type_scat_dispersion_imag
_atom_type_scat_source
C C 0.0033 0.0016 'International Tables Vol C Tables 4.2.6.8 and 6.1.1.4'
H H 0.0000 0.0000 'International Tables Vol C Tables 4.2.6.8 and 6.1.1.4'
N N 0.0061 0.0033 'International Tables Vol C Tables 4.2.6.8 and 6.1.1.4'
O O 0.0106 0.0060 'International Tables Vol C Tables 4.2.6.8 and 6.1.1.4'
S S 0.1246 0.1234 'International Tables Vol C Tables 4.2.6.8 and 6.1.1.4'

loop_
_geom_angle_atom_site_label_1
_geom_angle_atom_site_label_2
_geom_angle_atom_site_label_3
_geom_angle
_geom_angle_site_symmetry_1
_geom_angle_site_symmetry_3
O2 S1 O3 112.97(7) . .
O2 S1 O1 112.65(7) . .
O3 S1 O1 112.31(7) . .
O2 S1 C1 105.86(8) . .
O3 S1 C1 106.83(8) . .
O1 S1 C1 105.53(7) . .
O5 S2 O6 112.50(7) . .
O5 S2 O4 113.21(7) . .
O6 S2 O4 111.89(7) . .
O5 S2 C9 106.83(8) . .
O6 S2 C9 105.96(8) . .
O4 S2 C9 105.81(8) . .
C2 C1 C6 120.81(17) . .
C2 C1 S1 120.84(14) . .
C6 C1 S1 118.32(13) . .
C1 C2 C3 120.16(16) . .
C1 C2 H2 119.9 . .
C3 C2 H2 119.9 . .
C7 C3 C4 119.18(17) . .
C7 C3 C2 122.00(16) . .
C4 C3 C2 118.82(16) . .
C5 C4 C3 119.50(17) . .
C5 C4 C10 121.91(15) . .
C3 C4 C10 118.58(16) . .
C6 C5 C4 120.65(16) . .
C6 C5 H5 119.7 . .
C4 C5 H5 119.7 . .
C5 C6 C1 120.04(16) . .
C5 C6 H6 120.0 . .
C1 C6 H6 120.0 . .
C8 C7 C3 121.10(16) . .
C8 C7 H7 119.5 . .
C3 C7 H7 119.5 . .
C7 C8 C9 119.63(17) . .
C7 C8 H8 120.2 . .
C9 C8 H8 120.2 . .
C10 C9 C8 121.05(17) . .
C10 C9 S2 120.39(14) . .
C8 C9 S2 118.55(14) . .
C9 C10 C4 120.46(16) . .
C9 C10 H10 119.8 . .
C4 C10 H10 119.8 . .
O9 S3 O8 112.81(7) . .
O9 S3 O7 112.76(7) . .
O8 S3 O7 112.11(8) . .
O9 S3 C11 106.67(8) . .
O8 S3 C11 105.40(8) . .
O7 S3 C11 106.44(8) . .
C13 C11 C12 121.32(18) . .
C13 C11 S3 120.37(14) . .
C12 C11 S3 118.27(15) . .
C15 C12 C11 119.65(18) 3_567 .
C15 C12 H12 120.2 3_567 .
C11 C12 H12 120.2 . .
C11 C13 C14 120.08(17) . .
C11 C13 H13 120.0 . .
C14 C13 H13 120.0 . .
C15 C14 C13 121.81(16) . .
C15 C14 C14 119.7(2) . 3_567
C13 C14 C14 118.5(2) . 3_567
C12 C15 C14 120.76(17) 3_567 .
C12 C15 H15 119.6 3_567 .
C14 C15 H15 119.6 . .
N3 C16 N2 120.67(16) . .
N3 C16 N1 119.60(15) . .
N2 C16 N1 119.72(16) . .
C16 N1 H1A 120.0 . .
C16 N1 H1B 120.0 . .
H1A N1 H1B 120.0 . .
C16 N2 H2A 120.0 . .
C16 N2 H2B 120.0 . .
H2A N2 H2B 120.0 . .
C16 N3 H3A 120.0 . .
C16 N3 H3B 120.0 . .
H3A N3 H3B 120.0 . .
N5 C17 N6 120.07(16) . .
N5 C17 N4 120.32(16) . .
N6 C17 N4 119.62(16) . .
C17 N4 H4A 120.0 . .
C17 N4 H4B 120.0 . .
H4A N4 H4B 120.0 . .
C17 N5 H5A 120.0 . .
C17 N5 H5B 120.0 . .
H5A N5 H5B 120.0 . .
C17 N6 H6A 120.0 . .
C17 N6 H6B 120.0 . .
H6A N6 H6B 120.0 . .
N9 C18 N8 120.26(16) . .
N9 C18 N7 119.96(16) . .
N8 C18 N7 119.78(16) . .
C18 N7 H7A 120.0 . .
C18 N7 H7B 120.0 . .
H7A N7 H7B 120.0 . .
C18 N8 H8A 120.0 . .
C18 N8 H8B 120.0 . .
H8A N8 H8B 120.0 . .
C18 N9 H9A 120.0 . .
C18 N9 H9B 120.0 . .
H9A N9 H9B 120.0 . .
C28 O10 C23 121.46(15) . .
C19 N10 C31 121.77(18) . .
C19 N10 C29 122.1(2) . .
C31 N10 C29 116.03(19) . .
N10 C19 C24 120.9(2) . .
N10 C19 C20 121.61(19) . .
C24 C19 C20 117.45(19) . .
C21 C20 C19 121.2(2) . .
C21 C20 H20 119.4 . .
C19 C20 H20 119.4 . .
C20 C21 C22 122.3(2) . .
C20 C21 H21 118.9 . .
C22 C21 H21 118.9 . .
C23 C22 C21 115.51(18) . .
C23 C22 C25 118.83(18) . .
C21 C22 C25 125.64(19) . .
C24 C23 O10 115.08(17) . .
C24 C23 C22 123.90(18) . .
O10 C23 C22 121.02(17) . .
C23 C24 C19 119.6(2) . .
C23 C24 H24 120.2 . .
C19 C24 H24 120.2 . .
C27 C25 C22 118.78(18) . .
C27 C25 C26 120.82(19) . .
C22 C25 C26 120.40(19) . .
C25 C26 H26A 109.5 . .
C25 C26 H26B 109.5 . .
H26A C26 H26B 109.5 . .
C25 C26 H26C 109.5 . .
H26A C26 H26C 109.5 . .
H26B C26 H26C 109.5 . .
C25 C27 C28 122.84(18) . .
C25 C27 H27 118.6 . .
C28 C27 H27 118.6 . .
O11 C28 O10 116.20(17) . .
O11 C28 C27 126.79(17) . .
O10 C28 C27 117.00(17) . .
N10 C29 C30 112.9(2) . .
N10 C29 H29A 109.0 . .
C30 C29 H29A 109.0 . .
N10 C29 H29B 109.0 . .
C30 C29 H29B 109.0 . .
H29A C29 H29B 107.8 . .
C29 C30 H30A 109.5 . .
C29 C30 H30B 109.5 . .
H30A C30 H30B 109.5 . .
C29 C30 H30C 109.5 . .
H30A C30 H30C 109.5 . .
H30B C30 H30C 109.5 . .
N10 C31 C32 113.1(2) . .
N10 C31 H31A 109.0 . .
C32 C31 H31A 109.0 . .
N10 C31 H31B 109.0 . .
C32 C31 H31B 109.0 . .
H31A C31 H31B 107.8 . .
C31 C32 H32A 109.5 . .
C31 C32 H32B 109.5 . .
H32A C32 H32B 109.5 . .
C31 C32 H32C 109.5 . .
H32A C32 H32C 109.5 . .
H32B C32 H32C 109.5 . .
C36 O12 C42 121.50(15) . .
C34 N11 C45 121.76(16) . .
C34 N11 C43 120.96(16) . .
C45 N11 C43 116.94(15) . .
C38 C33 C34 121.18(18) . .
C38 C33 H33 119.4 . .
C34 C33 H33 119.4 . .
N11 C34 C35 121.50(17) . .
N11 C34 C33 121.57(17) . .
C35 C34 C33 116.92(17) . .
C36 C35 C34 120.02(17) . .
C36 C35 H35 120.0 . .
C34 C35 H35 120.0 . .
C35 C36 O12 114.76(16) . .
C35 C36 C37 124.20(18) . .
O12 C36 C37 121.04(16) . .
C36 C37 C38 115.44(17) . .
C36 C37 C39 118.69(18) . .
C38 C37 C39 125.86(17) . .
C33 C38 C37 122.20(18) . .
C33 C38 H38 118.9 . .
C37 C38 H38 118.9 . .
C41 C39 C37 118.29(18) . .
C41 C39 C40 121.58(18) . .
C37 C39 C40 120.12(18) . .
C39 C40 H40A 109.5 . .
C39 C40 H40B 109.5 . .
H40A C40 H40B 109.5 . .
C39 C40 H40C 109.5 . .
H40A C40 H40C 109.5 . .
H40B C40 H40C 109.5 . .
C39 C41 C42 123.24(18) . .
C39 C41 H41 118.4 . .
C42 C41 H41 118.4 . .
O13 C42 O12 115.58(18) . .
O13 C42 C41 127.40(18) . .
O12 C42 C41 116.98(17) . .
N11 C43 C44 114.10(15) . .
N11 C43 H43A 108.7 . .
C44 C43 H43A 108.7 . .
N11 C43 H43B 108.7 . .
C44 C43 H43B 108.7 . .
H43A C43 H43B 107.6 . .
C43 C44 H44A 109.5 . .
C43 C44 H44B 109.5 . .
H44A C44 H44B 109.5 . .
C43 C44 H44C 109.5 . .
H44A C44 H44C 109.5 . .
H44B C44 H44C 109.5 . .
N11 C45 C46 114.51(16) . .
N11 C45 H45A 108.6 . .
C46 C45 H45A 108.6 . .
N11 C45 H45B 108.6 . .
C46 C45 H45B 108.6 . .
H45A C45 H45B 107.6 . .
C45 C46 H46A 109.5 . .
C45 C46 H46B 109.5 . .
H46A C46 H46B 109.5 . .
C45 C46 H46C 109.5 . .
H46A C46 H46C 109.5 . .
H46B C46 H46C 109.5 . .

loop_
_geom_bond_atom_site_label_1
_geom_bond_atom_site_label_2
_geom_bond_distance
_geom_bond_site_symmetry_2
S1 O2 1.4518(12) .
S1 O3 1.4538(12) .
S1 O1 1.4595(12) .
S1 C1 1.7705(19) .
S2 O5 1.4517(12) .
S2 O6 1.4547(13) .
S2 O4 1.4591(12) .
S2 C9 1.7667(19) .
C1 C2 1.366(2) .
C1 C6 1.418(2) .
C2 C3 1.420(3) .
C2 H2 0.9500 .
C3 C7 1.415(2) .
C3 C4 1.418(2) .
C4 C5 1.413(2) .
C4 C10 1.418(3) .
C5 C6 1.361(3) .
C5 H5 0.9500 .
C6 H6 0.9500 .
C7 C8 1.360(3) .
C7 H7 0.9500 .
C8 C9 1.411(2) .
C8 H8 0.9500 .
C9 C10 1.362(2) .
C10 H10 0.9500 .
S3 O9 1.4528(12) .
S3 O8 1.4571(13) .
S3 O7 1.4579(12) .
S3 C11 1.763(2) .
C11 C13 1.361(3) .
C11 C12 1.417(2) .
C12 C15 1.358(3) 3_567
C12 H12 0.9500 .
C13 C14 1.420(3) .
C13 H13 0.9500 .
C14 C15 1.411(3) .
C14 C14 1.420(3) 3_567
C15 C12 1.358(3) 3_567
C15 H15 0.9500 .
C16 N3 1.322(2) .
C16 N2 1.323(2) .
C16 N1 1.333(2) .
N1 H1A 0.8800 .
N1 H1B 0.8800 .
N2 H2A 0.8800 .
N2 H2B 0.8800 .
N3 H3A 0.8800 .
N3 H3B 0.8800 .
C17 N5 1.316(2) .
C17 N6 1.326(2) .
C17 N4 1.328(2) .
N4 H4A 0.8800 .
N4 H4B 0.8800 .
N5 H5A 0.8800 .
N5 H5B 0.8800 .
N6 H6A 0.8800 .
N6 H6B 0.8800 .
C18 N9 1.316(2) .
C18 N8 1.326(2) .
C18 N7 1.327(2) .
N7 H7A 0.8800 .
N7 H7B 0.8800 .
N8 H8A 0.8800 .
N8 H8B 0.8800 .
N9 H9A 0.8800 .
N9 H9B 0.8800 .
O10 C28 1.379(2) .
O10 C23 1.381(2) .
O11 C28 1.213(2) .
N10 C19 1.369(3) .
N10 C31 1.463(3) .
N10 C29 1.464(3) .
C19 C24 1.404(3) .
C19 C20 1.411(3) .
C20 C21 1.364(3) .
C20 H20 0.9500 .
C21 C22 1.404(3) .
C21 H21 0.9500 .
C22 C23 1.392(3) .
C22 C25 1.433(3) .
C23 C24 1.374(3) .
C24 H24 0.9500 .
C25 C27 1.350(3) .
C25 C26 1.500(3) .
C26 H26A 0.9800 .
C26 H26B 0.9800 .
C26 H26C 0.9800 .
C27 C28 1.436(3) .
C27 H27 0.9500 .
C29 C30 1.509(4) .
C29 H29A 0.9900 .
C29 H29B 0.9900 .
C30 H30A 0.9800 .
C30 H30B 0.9800 .
C30 H30C 0.9800 .
C31 C32 1.508(3) .
C31 H31A 0.9900 .
C31 H31B 0.9900 .
C32 H32A 0.9800 .
C32 H32B 0.9800 .
C32 H32C 0.9800 .
O12 C36 1.382(2) .
O12 C42 1.384(2) .
O13 C42 1.219(2) .
N11 C34 1.367(2) .
N11 C45 1.457(2) .
N11 C43 1.464(2) .
C33 C38 1.368(3) .
C33 C34 1.426(3) .
C33 H33 0.9500 .
C34 C35 1.406(3) .
C35 C36 1.369(3) .
C35 H35 0.9500 .
C36 C37 1.394(3) .
C37 C38 1.409(3) .
C37 C39 1.443(3) .
C38 H38 0.9500 .
C39 C41 1.355(3) .
C39 C40 1.503(3) .
C40 H40A 0.9800 .
C40 H40B 0.9800 .
C40 H40C 0.9800 .
C41 C42 1.427(3) .
C41 H41 0.9500 .
C43 C44 1.524(3) .
C43 H43A 0.9900 .
C43 H43B 0.9900 .
C44 H44A 0.9800 .
C44 H44B 0.9800 .
C44 H44C 0.9800 .
C45 C46 1.521(3) .
C45 H45A 0.9900 .
C45 H45B 0.9900 .
C46 H46A 0.9800 .
C46 H46B 0.9800 .
C46 H46C 0.9800 .

loop_
_geom_hbond_atom_site_label_D
_geom_hbond_atom_site_label_H
_geom_hbond_atom_site_label_A
_geom_hbond_distance_DH
_geom_hbond_distance_HA
_geom_hbond_distance_DA
_geom_hbond_angle_DHA
_geom_hbond_site_symmetry_A
N1 H1B O5 0.88 2.04 2.9102(19) 169.4 4_566
N1 H1A O1 0.88 2.05 2.9107(18) 164.0 .
N2 H2A O2 0.88 2.10 2.9803(19) 178.6 2_655
N2 H2B O6 0.88 2.07 2.9420(19) 172.1 4_566
N3 H3A O3 0.88 2.02 2.9015(19) 175.3 2_655
N3 H3B O2 0.88 2.01 2.8809(18) 167.7 .
N4 H4A O8 0.88 2.06 2.9258(19) 169.2 .
N4 H4B O7 0.88 2.00 2.8683(19) 169.5 2_546
N5 H5A O5 0.88 2.09 2.9223(19) 158.1 1_556
N5 H5B O9 0.88 2.02 2.8904(18) 171.4 .
N6 H6A O4 0.88 2.01 2.8808(19) 169.1 1_556
N6 H6B O8 0.88 2.02 2.8923(19) 169.9 2_546
N7 H7A O4 0.88 2.07 2.9293(19) 163.5 4_566
N7 H7B O7 0.88 2.04 2.8906(19) 162.3 4_575
N8 H8A O1 0.88 2.06 2.9393(19) 173.5 1_565
N8 H8B O9 0.88 1.99 2.8671(19) 175.6 4_575
N9 H9A O3 0.88 2.00 2.866(2) 167.9 1_565
N9 H9B O6 0.88 2.03 2.9030(19) 173.1 4_566
